data_1576698
loop_
_publ_author_name
'Gilch, Jonas M.'
'Keil, Philip M.'
'Iddrisu, Mustapha'
'Szilv&#xe1;si, Tibor'
'Hadlington, Terrance J.'

_publ_section_title
;
 Cooperative metathesis of H-H/Sn-C<sup>Ar</sup> bonds in
 stannylene-Ni<sup>0</sup> systems.
;
_journal_issue 16
_journal_name_full 'Chemical science'
_journal_page_first 7938
_journal_page_last 7946
_journal_paper_doi 10.1039/d5sc09496h
_journal_volume 17
_journal_year 2026
_chemical_formula_moiety 'C51 H64 N Ni P Si Sn'
_chemical_formula_sum 'C51 H64 N Ni P Si Sn'
_chemical_formula_weight 927.49
_space_group_crystal_system tetragonal
_space_group_IT_number 85
_space_group_name_Hall '-P 4a'
_space_group_name_H-M_alt 'P 4/n :2'
_atom_sites_solution_hydrogens geom
_audit_creation_method SHELXL-2018/3
_audit_update_record
;
2025-10-01 deposited with the CCDC.	2026-02-25 downloaded from the CCDC.
;
_cell_angle_alpha 90
_cell_angle_beta 90
_cell_angle_gamma 90
_cell_formula_units_Z 8
_cell_length_a 28.920(4)
_cell_length_b 28.920(4)
_cell_length_c 11.610(2)
_cell_measurement_reflns_used 2000
_cell_measurement_temperature 150(2)
_cell_measurement_theta_max 32.50
_cell_measurement_theta_min 1.92
_cell_volume 9710(3)
_computing_structure_refinement 'SHELXL-2018/3 (Sheldrick, 2018)'
_computing_structure_solution 'SHELXT 2018/2 (Sheldrick, 2018)'
_diffrn_ambient_temperature 150(2)
_diffrn_detector Pilatus300K
_diffrn_detector_area_resol_mean 5.81
_diffrn_measured_fraction_theta_full 0.997
_diffrn_measured_fraction_theta_max 0.998
_diffrn_measurement_device_type 'STOE StadiVari'
_diffrn_measurement_method '\w scans'
_diffrn_radiation_collimation '0.6 mm diameter'
_diffrn_radiation_monochromator 'Graded multilayer mirror'
_diffrn_radiation_type 'Mo K\a'
_diffrn_radiation_wavelength 0.71073
_diffrn_reflns_av_R_equivalents 0.0463
_diffrn_reflns_av_unetI/netI 0.0366
_diffrn_reflns_Laue_measured_fraction_full 0.997
_diffrn_reflns_Laue_measured_fraction_max 0.998
_diffrn_reflns_limit_h_max 35
_diffrn_reflns_limit_h_min -31
_diffrn_reflns_limit_k_max 32
_diffrn_reflns_limit_k_min -35
_diffrn_reflns_limit_l_max 14
_diffrn_reflns_limit_l_min -14
_diffrn_reflns_number 69769
_diffrn_reflns_point_group_measured_fraction_full 0.997
_diffrn_reflns_point_group_measured_fraction_max 0.998
_diffrn_reflns_theta_full 25.242
_diffrn_reflns_theta_max 25.996
_diffrn_reflns_theta_min 2.654
_diffrn_source 'Genix 3D HF Mo'
_diffrn_source_current 1.000
_diffrn_source_power 0.050
_diffrn_source_voltage 50
_exptl_absorpt_coefficient_mu 0.992
_exptl_absorpt_correction_T_max 1.000
_exptl_absorpt_correction_T_min 0.653
_exptl_absorpt_correction_type multi-scan
_exptl_absorpt_process_details 'STOE X-AREA 1.76'
_exptl_crystal_colour purple
_exptl_crystal_density_diffrn 1.269
_exptl_crystal_description rod
_exptl_crystal_F_000 3872
_exptl_crystal_size_max 0.42
_exptl_crystal_size_mid 0.32
_exptl_crystal_size_min 0.27
_refine_diff_density_max 0.441
_refine_diff_density_min -0.475
_refine_diff_density_rms 0.069
_refine_ls_extinction_method none
_refine_ls_goodness_of_fit_ref 1.028
_refine_ls_hydrogen_treatment constr
_refine_ls_matrix_type full
_refine_ls_number_parameters 513
_refine_ls_number_reflns 9541
_refine_ls_number_restraints 0
_refine_ls_restrained_S_all 1.028
_refine_ls_R_factor_all 0.0555
_refine_ls_R_factor_gt 0.0342
_refine_ls_shift/su_max 0.004
_refine_ls_shift/su_mean 0.000
_refine_ls_structure_factor_coef Fsqd
_refine_ls_weighting_details 'w=1/[\s^2^(Fo^2^)+(0.0483P)^2^] where P=(Fo^2^+2Fc^2^)/3'
_refine_ls_weighting_scheme calc
_refine_ls_wR_factor_gt 0.0800
_refine_ls_wR_factor_ref 0.0861
_reflns_Friedel_coverage 0.000
_reflns_number_gt 7134
_reflns_number_total 9541
_reflns_threshold_expression 'I > 2\s(I)'
_cod_data_source_file d5sc09496h2.cif
_cod_data_source_block 4
_cod_depositor_comments 'Adding full bibliography for 1576689--1576698.cif.'
_cod_original_sg_symbol_H-M 'P 4/n'
_cod_database_code 1576698
_shelx_shelxl_version_number 2018/3
_shelx_space_group_comment
;
The symmetry employed for this shelxl refinement is uniquely defined
by the following loop, which should always be used as a source of
symmetry information in preference to the above space-group names.
They are only intended as comments.
;

loop_
_space_group_symop_operation_xyz
'x, y, z'
'-y+1/2, x, z'
'-x+1/2, -y+1/2, z'
'y, -x+1/2, z'
'-x, -y, -z'
'y-1/2, -x, -z'
'x-1/2, y-1/2, -z'
'-y, x-1/2, -z'

loop_
_atom_site_label
_atom_site_type_symbol
_atom_site_fract_x
_atom_site_fract_y
_atom_site_fract_z
_atom_site_U_iso_or_equiv
_atom_site_adp_type
_atom_site_occupancy
_atom_site_site_symmetry_order
_atom_site_calc_flag
_atom_site_refinement_flags_posn
_atom_site_refinement_flags_adp
_atom_site_refinement_flags_occupancy
_atom_site_disorder_assembly
_atom_site_disorder_group
Sn1 Sn 0.51628(2) 0.33922(2) 0.44033(2) 0.02649(7) Uani 1 1 d . . . . .
Ni1 Ni 0.58511(2) 0.31297(2) 0.34831(3) 0.02450(9) Uani 1 1 d . . . . .
P1 P 0.57732(2) 0.34875(2) 0.18551(6) 0.02342(16) Uani 1 1 d . . . . .
Si1 Si 0.47129(3) 0.39339(3) 0.21651(7) 0.02508(17) Uani 1 1 d . . . . .
N1 N 0.45988(8) 0.36216(8) 0.34102(19) 0.0262(5) Uani 1 1 d . . . . .
C19 C 0.51951(9) 0.36450(10) 0.1308(2) 0.0281(6) Uani 1 1 d . . . . .
H19A H 0.506056 0.335555 0.099969 0.034 Uiso 1 1 calc R U . . .
H19B H 0.525043 0.384753 0.063392 0.034 Uiso 1 1 calc R U . . .
C1 C 0.41442(10) 0.34491(10) 0.3696(2) 0.0277(6) Uani 1 1 d . . . . .
C32 C 0.48248(10) 0.31510(10) 0.5984(2) 0.0289(7) Uani 1 1 d . . . . .
C26 C 0.60072(9) 0.31440(9) 0.0655(2) 0.0250(6) Uani 1 1 d . . . . .
C6 C 0.38669(10) 0.36813(10) 0.4518(2) 0.0303(7) Uani 1 1 d . . . . .
C20 C 0.60811(10) 0.40440(9) 0.1663(2) 0.0274(6) Uani 1 1 d . . . . .
C38 C 0.53900(10) 0.36488(10) 0.7053(2) 0.0302(7) Uani 1 1 d . . . . .
C2 C 0.39805(11) 0.30381(10) 0.3183(3) 0.0364(7) Uani 1 1 d . . . . .
C45 C 0.57225(11) 0.24700(10) 0.4187(3) 0.0355(7) Uani 1 1 d . . . . .
H45 H 0.538985 0.237560 0.418631 0.043 Uiso 1 1 calc R U . . .
C31 C 0.57593(10) 0.27707(9) 0.0214(2) 0.0294(6) Uani 1 1 d . . . . .
H31 H 0.545752 0.270939 0.049858 0.035 Uiso 1 1 calc R U . . .
C39 C 0.58019(11) 0.35984(12) 0.7665(3) 0.0373(7) Uani 1 1 d . . . . .
H39 H 0.584704 0.333087 0.812644 0.045 Uiso 1 1 calc R U . . .
C21 C 0.62953(10) 0.42573(10) 0.2592(3) 0.0318(7) Uani 1 1 d . . . . .
H21 H 0.629240 0.411041 0.332432 0.038 Uiso 1 1 calc R U . . .
C44 C 0.59403(11) 0.24389(10) 0.3119(3) 0.0365(7) Uani 1 1 d . . . . .
H44 H 0.574052 0.231821 0.248307 0.044 Uiso 1 1 calc R U . . .
C43 C 0.53354(11) 0.40577(10) 0.6424(3) 0.0348(7) Uani 1 1 d . . . . .
H43 H 0.505302 0.411053 0.602708 0.042 Uiso 1 1 calc R U . . .
C16 C 0.48306(10) 0.45579(9) 0.2539(2) 0.0300(7) Uani 1 1 d . . . . .
H16 H 0.452744 0.468545 0.280544 0.036 Uiso 1 1 calc R U . . .
C27 C 0.64561(10) 0.32120(10) 0.0243(2) 0.0291(6) Uani 1 1 d . . . . .
H27 H 0.663475 0.346111 0.053702 0.035 Uiso 1 1 calc R U . . .
C49 C 0.65745(10) 0.31486(11) 0.3692(3) 0.0333(7) Uani 1 1 d . . . . .
H49 H 0.672265 0.344285 0.343077 0.040 Uiso 1 1 calc R U . . .
C30 C 0.59443(11) 0.24864(10) -0.0633(3) 0.0373(7) Uani 1 1 d . . . . .
H30 H 0.576726 0.223724 -0.093270 0.045 Uiso 1 1 calc R U . . .
C13 C 0.41961(10) 0.39081(11) 0.1155(2) 0.0321(7) Uani 1 1 d . . . . .
H13 H 0.409105 0.357869 0.115779 0.039 Uiso 1 1 calc R U . . .
C10 C 0.40224(10) 0.41174(10) 0.5149(3) 0.0336(7) Uani 1 1 d . . . . .
H10 H 0.435157 0.417734 0.493152 0.040 Uiso 1 1 calc R U . . .
C29 C 0.63887(12) 0.25669(11) -0.1040(3) 0.0378(8) Uani 1 1 d . . . . .
H29 H 0.651460 0.237720 -0.162986 0.045 Uiso 1 1 calc R U . . .
C48 C 0.63738(10) 0.31729(11) 0.4757(3) 0.0332(7) Uani 1 1 d . . . . .
H48 H 0.640016 0.347993 0.514789 0.040 Uiso 1 1 calc R U . . .
C37 C 0.50310(10) 0.32844(10) 0.7030(2) 0.0306(7) Uani 1 1 d . . . . .
C17 C 0.51670(11) 0.46397(10) 0.3539(3) 0.0365(7) Uani 1 1 d . . . . .
H17A H 0.547162 0.451533 0.333690 0.055 Uiso 1 1 calc R U . . .
H17B H 0.505151 0.448382 0.423062 0.055 Uiso 1 1 calc R U . . .
H17C H 0.519293 0.497227 0.368698 0.055 Uiso 1 1 calc R U . . .
C42 C 0.56806(11) 0.43866(11) 0.6364(3) 0.0388(8) Uani 1 1 d . . . . .
H42 H 0.563689 0.465802 0.591590 0.047 Uiso 1 1 calc R U . . .
C41 C 0.60921(11) 0.43201(12) 0.6960(3) 0.0410(8) Uani 1 1 d . . . . .
H41 H 0.633282 0.454284 0.691169 0.049 Uiso 1 1 calc R U . . .
C28 C 0.66460(11) 0.29240(11) -0.0583(3) 0.0353(7) Uani 1 1 d . . . . .
H28 H 0.695459 0.297255 -0.083642 0.042 Uiso 1 1 calc R U . . .
C40 C 0.61474(12) 0.39314(12) 0.7615(3) 0.0425(8) Uani 1 1 d . . . . .
H40 H 0.642477 0.388857 0.803991 0.051 Uiso 1 1 calc R U . . .
C25 C 0.60916(10) 0.42670(10) 0.0606(3) 0.0349(7) Uani 1 1 d . . . . .
H25 H 0.594654 0.412728 -0.004074 0.042 Uiso 1 1 calc R U . . .
C7 C 0.42786(13) 0.27519(11) 0.2369(3) 0.0464(9) Uani 1 1 d . . . . .
H7 H 0.454323 0.294776 0.210541 0.056 Uiso 1 1 calc R U . . .
C15 C 0.42969(11) 0.40277(12) -0.0113(3) 0.0438(8) Uani 1 1 d . . . . .
H15A H 0.401395 0.399109 -0.056859 0.066 Uiso 1 1 calc R U . . .
H15B H 0.453632 0.381980 -0.041107 0.066 Uiso 1 1 calc R U . . .
H15C H 0.440464 0.434826 -0.016696 0.066 Uiso 1 1 calc R U . . .
C36 C 0.48926(11) 0.30731(11) 0.8052(3) 0.0401(8) Uani 1 1 d . . . . .
H36 H 0.503641 0.315834 0.875590 0.048 Uiso 1 1 calc R U . . .
C22 C 0.65140(11) 0.46831(11) 0.2468(3) 0.0414(8) Uani 1 1 d . . . . .
H22 H 0.666049 0.482439 0.311035 0.050 Uiso 1 1 calc R U . . .
C12 C 0.37402(12) 0.45416(11) 0.4801(3) 0.0420(8) Uani 1 1 d . . . . .
H12A H 0.376919 0.459140 0.396879 0.063 Uiso 1 1 calc R U . . .
H12B H 0.385591 0.481383 0.521232 0.063 Uiso 1 1 calc R U . . .
H12C H 0.341444 0.449157 0.499705 0.063 Uiso 1 1 calc R U . . .
C33 C 0.44770(11) 0.28150(10) 0.6014(3) 0.0348(7) Uani 1 1 d . . . . .
H33 H 0.433133 0.272407 0.531682 0.042 Uiso 1 1 calc R U . . .
C9 C 0.44746(12) 0.23268(11) 0.2989(3) 0.0455(8) Uani 1 1 d . . . . .
H9A H 0.465636 0.242663 0.365669 0.068 Uiso 1 1 calc R U . . .
H9B H 0.467300 0.215281 0.245957 0.068 Uiso 1 1 calc R U . . .
H9C H 0.421961 0.212915 0.324764 0.068 Uiso 1 1 calc R U . . .
C5 C 0.34323(11) 0.35005(11) 0.4770(3) 0.0401(8) Uani 1 1 d . . . . .
H5 H 0.324148 0.365576 0.531219 0.048 Uiso 1 1 calc R U . . .
C3 C 0.35435(12) 0.28751(11) 0.3469(3) 0.0427(8) Uani 1 1 d . . . . .
H3 H 0.343073 0.260122 0.311485 0.051 Uiso 1 1 calc R U . . .
C23 C 0.65174(12) 0.48984(11) 0.1412(3) 0.0471(9) Uani 1 1 d . . . . .
H23 H 0.666284 0.519094 0.132740 0.057 Uiso 1 1 calc R U . . .
C11 C 0.40042(12) 0.40623(12) 0.6457(3) 0.0454(8) Uani 1 1 d . . . . .
H11A H 0.368157 0.403196 0.670394 0.068 Uiso 1 1 calc R U . . .
H11B H 0.414247 0.433445 0.682302 0.068 Uiso 1 1 calc R U . . .
H11C H 0.417671 0.378504 0.668231 0.068 Uiso 1 1 calc R U . . .
C34 C 0.43403(12) 0.26118(12) 0.7041(3) 0.0451(8) Uani 1 1 d . . . . .
H34 H 0.410354 0.238415 0.704280 0.054 Uiso 1 1 calc R U . . .
C18 C 0.49738(13) 0.48605(11) 0.1515(3) 0.0467(9) Uani 1 1 d . . . . .
H18A H 0.500452 0.518227 0.176795 0.070 Uiso 1 1 calc R U . . .
H18B H 0.473780 0.484070 0.091084 0.070 Uiso 1 1 calc R U . . .
H18C H 0.527061 0.475185 0.121012 0.070 Uiso 1 1 calc R U . . .
C35 C 0.45481(12) 0.27404(12) 0.8055(3) 0.0470(9) Uani 1 1 d . . . . .
H35 H 0.445545 0.260107 0.875904 0.056 Uiso 1 1 calc R U . . .
C4 C 0.32715(11) 0.31035(12) 0.4256(3) 0.0465(9) Uani 1 1 d . . . . .
H4 H 0.297362 0.298755 0.444395 0.056 Uiso 1 1 calc R U . . .
C24 C 0.63102(11) 0.46906(11) 0.0476(3) 0.0445(9) Uani 1 1 d . . . . .
H24 H 0.631719 0.483728 -0.025576 0.053 Uiso 1 1 calc R U . . .
C46 C 0.59567(14) 0.24356(13) 0.5340(3) 0.0589(11) Uani 1 1 d . . . . .
H46A H 0.572019 0.248338 0.594480 0.071 Uiso 1 1 calc R U . . .
H46B H 0.607607 0.211671 0.542832 0.071 Uiso 1 1 calc R U . . .
C47 C 0.63435(13) 0.27614(13) 0.5558(3) 0.0534(10) Uani 1 1 d . . . . .
H47A H 0.663744 0.258718 0.550736 0.064 Uiso 1 1 calc R U . . .
H47B H 0.631546 0.287761 0.635731 0.064 Uiso 1 1 calc R U . . .
C50 C 0.67764(11) 0.27172(12) 0.3157(3) 0.0495(9) Uani 1 1 d . . . . .
H50A H 0.691076 0.280031 0.240076 0.059 Uiso 1 1 calc R U . . .
H50B H 0.703229 0.260696 0.365262 0.059 Uiso 1 1 calc R U . . .
C14 C 0.37791(11) 0.41948(13) 0.1568(3) 0.0479(9) Uani 1 1 d . . . . .
H14A H 0.386477 0.452251 0.159611 0.072 Uiso 1 1 calc R U . . .
H14B H 0.368652 0.409142 0.233756 0.072 Uiso 1 1 calc R U . . .
H14C H 0.352073 0.415309 0.103147 0.072 Uiso 1 1 calc R U . . .
C51 C 0.64492(12) 0.23337(12) 0.2987(4) 0.0585(11) Uani 1 1 d . . . . .
H51A H 0.652933 0.208588 0.354017 0.070 Uiso 1 1 calc R U . . .
H51B H 0.649873 0.220774 0.220351 0.070 Uiso 1 1 calc R U . . .
C8 C 0.4014(2) 0.25848(14) 0.1308(3) 0.0824(16) Uani 1 1 d . . . . .
H8A H 0.378884 0.234939 0.153739 0.124 Uiso 1 1 calc R U . . .
H8B H 0.423220 0.245148 0.075277 0.124 Uiso 1 1 calc R U . . .
H8C H 0.385297 0.284639 0.095273 0.124 Uiso 1 1 calc R U . . .

loop_
_atom_site_aniso_label
_atom_site_aniso_U_11
_atom_site_aniso_U_22
_atom_site_aniso_U_33
_atom_site_aniso_U_23
_atom_site_aniso_U_13
_atom_site_aniso_U_12
Sn1 0.02841(11) 0.03026(12) 0.02081(10) 0.00403(8) 0.00232(8) 0.00606(8)
Ni1 0.02597(19) 0.02614(19) 0.02138(18) 0.00179(15) 0.00014(15) 0.00437(15)
P1 0.0250(4) 0.0245(4) 0.0207(4) 0.0007(3) 0.0008(3) 0.0020(3)
Si1 0.0267(4) 0.0276(4) 0.0209(4) 0.0039(3) 0.0017(3) 0.0056(3)
N1 0.0263(12) 0.0283(13) 0.0239(12) 0.0067(10) 0.0011(10) 0.0045(10)
C19 0.0314(16) 0.0321(16) 0.0208(15) 0.0029(12) -0.0020(12) 0.0015(13)
C1 0.0291(15) 0.0307(15) 0.0232(15) 0.0072(12) -0.0025(12) 0.0028(12)
C32 0.0314(16) 0.0331(16) 0.0222(15) 0.0059(12) 0.0064(12) 0.0096(13)
C26 0.0275(14) 0.0253(14) 0.0222(14) 0.0058(12) 0.0008(12) 0.0034(12)
C6 0.0275(15) 0.0337(16) 0.0298(16) 0.0079(13) 0.0019(13) 0.0036(13)
C20 0.0277(15) 0.0230(14) 0.0314(16) -0.0004(12) 0.0014(12) 0.0058(12)
C38 0.0343(16) 0.0359(16) 0.0203(15) -0.0019(13) 0.0041(12) 0.0077(14)
C2 0.048(2) 0.0295(16) 0.0315(17) 0.0063(13) -0.0030(15) -0.0008(14)
C45 0.0353(17) 0.0297(16) 0.0416(19) 0.0111(14) -0.0022(14) 0.0017(13)
C31 0.0314(16) 0.0284(15) 0.0284(16) 0.0016(12) -0.0005(13) 0.0007(13)
C39 0.0413(18) 0.0453(19) 0.0254(16) 0.0033(14) -0.0022(14) 0.0107(15)
C21 0.0321(16) 0.0315(16) 0.0316(16) -0.0025(13) 0.0007(13) 0.0026(13)
C44 0.0421(18) 0.0218(15) 0.046(2) 0.0001(14) -0.0011(15) 0.0020(13)
C43 0.0378(18) 0.0345(17) 0.0319(17) -0.0028(14) -0.0039(14) 0.0091(14)
C16 0.0356(16) 0.0283(15) 0.0262(15) 0.0039(12) 0.0050(13) 0.0070(13)
C27 0.0315(16) 0.0278(15) 0.0278(15) 0.0037(12) 0.0011(12) 0.0013(13)
C49 0.0252(15) 0.0359(17) 0.0387(18) 0.0023(14) -0.0061(13) 0.0018(13)
C30 0.050(2) 0.0278(16) 0.0339(17) -0.0029(14) -0.0031(15) 0.0028(14)
C13 0.0321(16) 0.0358(17) 0.0284(16) 0.0055(13) -0.0007(13) 0.0067(13)
C10 0.0287(16) 0.0407(18) 0.0314(16) -0.0032(14) 0.0062(13) 0.0044(14)
C29 0.056(2) 0.0331(17) 0.0242(15) 0.0009(13) 0.0075(15) 0.0168(16)
C48 0.0355(17) 0.0350(17) 0.0291(16) 0.0007(13) -0.0116(13) -0.0006(14)
C37 0.0336(16) 0.0357(17) 0.0226(15) 0.0039(13) 0.0042(12) 0.0091(13)
C17 0.0404(18) 0.0311(16) 0.0379(18) -0.0007(14) 0.0012(15) 0.0048(14)
C42 0.0446(19) 0.0317(17) 0.0400(19) 0.0000(14) -0.0046(15) 0.0060(15)
C41 0.0416(19) 0.0419(19) 0.0395(19) -0.0032(15) -0.0013(15) 0.0028(15)
C28 0.0349(17) 0.0375(17) 0.0336(17) 0.0080(14) 0.0080(14) 0.0100(14)
C40 0.0406(19) 0.053(2) 0.0336(18) -0.0006(16) -0.0062(15) 0.0078(17)
C25 0.0347(17) 0.0338(17) 0.0361(17) 0.0063(14) 0.0007(14) 0.0030(13)
C7 0.069(2) 0.0307(17) 0.040(2) -0.0020(15) 0.0118(17) -0.0077(17)
C15 0.0383(18) 0.065(2) 0.0278(17) 0.0034(16) -0.0037(14) 0.0093(17)
C36 0.047(2) 0.049(2) 0.0242(16) 0.0036(14) 0.0012(14) 0.0107(16)
C22 0.0338(18) 0.0335(17) 0.057(2) -0.0147(16) 0.0034(16) -0.0013(14)
C12 0.048(2) 0.0359(18) 0.0416(19) -0.0002(15) 0.0022(16) 0.0033(16)
C33 0.0360(17) 0.0384(18) 0.0300(16) 0.0053(14) 0.0040(14) 0.0025(14)
C9 0.048(2) 0.0422(19) 0.047(2) -0.0100(16) -0.0011(16) 0.0018(16)
C5 0.0311(17) 0.0431(19) 0.0460(19) 0.0118(16) 0.0092(15) 0.0068(15)
C3 0.046(2) 0.0363(18) 0.045(2) 0.0088(15) -0.0095(17) -0.0106(16)
C23 0.044(2) 0.0241(16) 0.074(3) 0.0033(17) 0.0115(19) 0.0010(15)
C11 0.047(2) 0.055(2) 0.0340(18) 0.0001(16) 0.0024(15) 0.0147(17)
C34 0.046(2) 0.047(2) 0.042(2) 0.0132(16) 0.0097(16) -0.0015(16)
C18 0.070(2) 0.0361(19) 0.0338(18) 0.0072(15) 0.0071(17) -0.0033(17)
C35 0.057(2) 0.057(2) 0.0273(18) 0.0167(16) 0.0130(16) 0.0036(18)
C4 0.0300(17) 0.043(2) 0.066(2) 0.0162(18) -0.0024(17) -0.0064(15)
C24 0.0430(19) 0.0345(18) 0.056(2) 0.0182(16) 0.0098(17) 0.0030(15)
C46 0.073(3) 0.055(2) 0.049(2) 0.0269(19) -0.012(2) -0.006(2)
C47 0.060(2) 0.066(2) 0.0343(19) 0.0147(18) -0.0154(17) -0.001(2)
C50 0.0302(18) 0.056(2) 0.062(2) -0.0105(19) 0.0023(16) 0.0118(16)
C14 0.0348(18) 0.074(3) 0.0347(19) 0.0142(17) -0.0002(15) 0.0159(17)
C51 0.049(2) 0.040(2) 0.087(3) -0.008(2) 0.018(2) 0.0110(17)
C8 0.161(5) 0.051(2) 0.035(2) -0.0015(19) -0.019(3) 0.015(3)

loop_
_atom_type_symbol
_atom_type_description
_atom_type_scat_dispersion_real
_atom_type_scat_dispersion_imag
_atom_type_scat_source
C C 0.0033 0.0016 'International Tables Vol C Tables 4.2.6.8 and 6.1.1.4'
H H 0.0000 0.0000 'International Tables Vol C Tables 4.2.6.8 and 6.1.1.4'
N N 0.0061 0.0033 'International Tables Vol C Tables 4.2.6.8 and 6.1.1.4'
Si Si 0.0817 0.0704 'International Tables Vol C Tables 4.2.6.8 and 6.1.1.4'
P P 0.1023 0.0942 'International Tables Vol C Tables 4.2.6.8 and 6.1.1.4'
Ni Ni 0.3393 1.1124 'International Tables Vol C Tables 4.2.6.8 and 6.1.1.4'
Sn Sn -0.6537 1.4246 'International Tables Vol C Tables 4.2.6.8 and 6.1.1.4'

loop_
_geom_angle_atom_site_label_1
_geom_angle_atom_site_label_2
_geom_angle_atom_site_label_3
_geom_angle
_geom_angle_site_symmetry_1
_geom_angle_site_symmetry_3
_geom_angle_publ_flag
N1 Sn1 C32 102.31(10) . . ?
N1 Sn1 Ni1 120.14(6) . . ?
C32 Sn1 Ni1 130.25(7) . . ?
C44 Ni1 C49 85.66(12) . . ?
C44 Ni1 C45 39.07(12) . . ?
C49 Ni1 C45 98.85(12) . . ?
C44 Ni1 C48 96.39(13) . . ?
C49 Ni1 C48 37.76(12) . . ?
C45 Ni1 C48 84.75(12) . . ?
C44 Ni1 P1 107.29(10) . . ?
C49 Ni1 P1 101.04(9) . . ?
C45 Ni1 P1 138.76(9) . . ?
C48 Ni1 P1 130.92(9) . . ?
C44 Ni1 Sn1 120.40(9) . . ?
C49 Ni1 Sn1 140.31(9) . . ?
C45 Ni1 Sn1 88.12(9) . . ?
C48 Ni1 Sn1 105.32(9) . . ?
P1 Ni1 Sn1 98.75(2) . . ?
C26 P1 C19 101.86(13) . . ?
C26 P1 C20 101.60(12) . . ?
C19 P1 C20 100.34(13) . . ?
C26 P1 Ni1 111.38(9) . . ?
C19 P1 Ni1 120.83(9) . . ?
C20 P1 Ni1 118.03(10) . . ?
N1 Si1 C16 109.88(12) . . ?
N1 Si1 C13 110.10(12) . . ?
C16 Si1 C13 108.74(13) . . ?
N1 Si1 C19 110.24(12) . . ?
C16 Si1 C19 114.04(13) . . ?
C13 Si1 C19 103.64(13) . . ?
C1 N1 Si1 122.93(18) . . ?
C1 N1 Sn1 118.08(16) . . ?
Si1 N1 Sn1 118.21(12) . . ?
P1 C19 Si1 126.22(15) . . ?
P1 C19 H19A 105.8 . . ?
Si1 C19 H19A 105.8 . . ?
P1 C19 H19B 105.8 . . ?
Si1 C19 H19B 105.8 . . ?
H19A C19 H19B 106.2 . . ?
C2 C1 C6 119.6(3) . . ?
C2 C1 N1 120.0(3) . . ?
C6 C1 N1 120.4(3) . . ?
C33 C32 C37 118.2(3) . . ?
C33 C32 Sn1 124.2(2) . . ?
C37 C32 Sn1 116.5(2) . . ?
C31 C26 C27 117.5(3) . . ?
C31 C26 P1 120.5(2) . . ?
C27 C26 P1 121.6(2) . . ?
C5 C6 C1 118.4(3) . . ?
C5 C6 C10 118.4(3) . . ?
C1 C6 C10 123.3(3) . . ?
C25 C20 C21 118.1(3) . . ?
C25 C20 P1 121.4(2) . . ?
C21 C20 P1 120.4(2) . . ?
C39 C38 C43 116.8(3) . . ?
C39 C38 C37 122.3(3) . . ?
C43 C38 C37 120.9(3) . . ?
C3 C2 C1 119.4(3) . . ?
C3 C2 C7 118.6(3) . . ?
C1 C2 C7 122.0(3) . . ?
C44 C45 C46 125.8(3) . . ?
C44 C45 Ni1 68.52(16) . . ?
C46 C45 Ni1 109.0(2) . . ?
C44 C45 H45 114.6 . . ?
C46 C45 H45 114.6 . . ?
Ni1 C45 H45 114.6 . . ?
C30 C31 C26 121.4(3) . . ?
C30 C31 H31 119.3 . . ?
C26 C31 H31 119.3 . . ?
C40 C39 C38 121.4(3) . . ?
C40 C39 H39 119.3 . . ?
C38 C39 H39 119.3 . . ?
C20 C21 C22 121.0(3) . . ?
C20 C21 H21 119.5 . . ?
C22 C21 H21 119.5 . . ?
C45 C44 C51 122.9(3) . . ?
C45 C44 Ni1 72.41(17) . . ?
C51 C44 Ni1 109.8(2) . . ?
C45 C44 H44 114.7 . . ?
C51 C44 H44 114.7 . . ?
Ni1 C44 H44 114.7 . . ?
C42 C43 C38 121.8(3) . . ?
C42 C43 H43 119.1 . . ?
C38 C43 H43 119.1 . . ?
C17 C16 C18 109.1(3) . . ?
C17 C16 Si1 115.88(19) . . ?
C18 C16 Si1 114.6(2) . . ?
C17 C16 H16 105.4 . . ?
C18 C16 H16 105.4 . . ?
Si1 C16 H16 105.4 . . ?
C28 C27 C26 121.4(3) . . ?
C28 C27 H27 119.3 . . ?
C26 C27 H27 119.3 . . ?
C48 C49 C50 125.3(3) . . ?
C48 C49 Ni1 71.58(17) . . ?
C50 C49 Ni1 108.4(2) . . ?
C48 C49 H49 114.4 . . ?
C50 C49 H49 114.4 . . ?
Ni1 C49 H49 114.4 . . ?
C31 C30 C29 119.9(3) . . ?
C31 C30 H30 120.1 . . ?
C29 C30 H30 120.1 . . ?
C14 C13 C15 108.9(2) . . ?
C14 C13 Si1 113.8(2) . . ?
C15 C13 Si1 115.6(2) . . ?
C14 C13 H13 105.9 . . ?
C15 C13 H13 105.9 . . ?
Si1 C13 H13 105.9 . . ?
C6 C10 C11 112.4(3) . . ?
C6 C10 C12 112.3(3) . . ?
C11 C10 C12 109.2(3) . . ?
C6 C10 H10 107.6 . . ?
C11 C10 H10 107.6 . . ?
C12 C10 H10 107.6 . . ?
C28 C29 C30 119.6(3) . . ?
C28 C29 H29 120.2 . . ?
C30 C29 H29 120.2 . . ?
C49 C48 C47 122.7(3) . . ?
C49 C48 Ni1 70.66(17) . . ?
C47 C48 Ni1 110.0(2) . . ?
C49 C48 H48 115.1 . . ?
C47 C48 H48 115.1 . . ?
Ni1 C48 H48 115.1 . . ?
C36 C37 C32 119.5(3) . . ?
C36 C37 C38 120.0(3) . . ?
C32 C37 C38 120.5(2) . . ?
C16 C17 H17A 109.5 . . ?
C16 C17 H17B 109.5 . . ?
H17A C17 H17B 109.5 . . ?
C16 C17 H17C 109.5 . . ?
H17A C17 H17C 109.5 . . ?
H17B C17 H17C 109.5 . . ?
C43 C42 C41 119.9(3) . . ?
C43 C42 H42 120.0 . . ?
C41 C42 H42 120.0 . . ?
C40 C41 C42 119.4(3) . . ?
C40 C41 H41 120.3 . . ?
C42 C41 H41 120.3 . . ?
C29 C28 C27 120.2(3) . . ?
C29 C28 H28 119.9 . . ?
C27 C28 H28 119.9 . . ?
C41 C40 C39 120.6(3) . . ?
C41 C40 H40 119.7 . . ?
C39 C40 H40 119.7 . . ?
C24 C25 C20 121.1(3) . . ?
C24 C25 H25 119.4 . . ?
C20 C25 H25 119.4 . . ?
C2 C7 C8 112.9(3) . . ?
C2 C7 C9 110.7(3) . . ?
C8 C7 C9 108.0(3) . . ?
C2 C7 H7 108.4 . . ?
C8 C7 H7 108.4 . . ?
C9 C7 H7 108.4 . . ?
C13 C15 H15A 109.5 . . ?
C13 C15 H15B 109.5 . . ?
H15A C15 H15B 109.5 . . ?
C13 C15 H15C 109.5 . . ?
H15A C15 H15C 109.5 . . ?
H15B C15 H15C 109.5 . . ?
C35 C36 C37 120.9(3) . . ?
C35 C36 H36 119.5 . . ?
C37 C36 H36 119.5 . . ?
C23 C22 C21 119.8(3) . . ?
C23 C22 H22 120.1 . . ?
C21 C22 H22 120.1 . . ?
C10 C12 H12A 109.5 . . ?
C10 C12 H12B 109.5 . . ?
H12A C12 H12B 109.5 . . ?
C10 C12 H12C 109.5 . . ?
H12A C12 H12C 109.5 . . ?
H12B C12 H12C 109.5 . . ?
C34 C33 C32 121.4(3) . . ?
C34 C33 H33 119.3 . . ?
C32 C33 H33 119.3 . . ?
C7 C9 H9A 109.5 . . ?
C7 C9 H9B 109.5 . . ?
H9A C9 H9B 109.5 . . ?
C7 C9 H9C 109.5 . . ?
H9A C9 H9C 109.5 . . ?
H9B C9 H9C 109.5 . . ?
C4 C5 C6 121.8(3) . . ?
C4 C5 H5 119.1 . . ?
C6 C5 H5 119.1 . . ?
C4 C3 C2 121.1(3) . . ?
C4 C3 H3 119.5 . . ?
C2 C3 H3 119.5 . . ?
C22 C23 C24 120.1(3) . . ?
C22 C23 H23 119.9 . . ?
C24 C23 H23 119.9 . . ?
C10 C11 H11A 109.5 . . ?
C10 C11 H11B 109.5 . . ?
H11A C11 H11B 109.5 . . ?
C10 C11 H11C 109.5 . . ?
H11A C11 H11C 109.5 . . ?
H11B C11 H11C 109.5 . . ?
C35 C34 C33 119.8(3) . . ?
C35 C34 H34 120.1 . . ?
C33 C34 H34 120.1 . . ?
C16 C18 H18A 109.5 . . ?
C16 C18 H18B 109.5 . . ?
H18A C18 H18B 109.5 . . ?
C16 C18 H18C 109.5 . . ?
H18A C18 H18C 109.5 . . ?
H18B C18 H18C 109.5 . . ?
C34 C35 C36 120.0(3) . . ?
C34 C35 H35 120.0 . . ?
C36 C35 H35 120.0 . . ?
C3 C4 C5 119.8(3) . . ?
C3 C4 H4 120.1 . . ?
C5 C4 H4 120.1 . . ?
C23 C24 C25 119.8(3) . . ?
C23 C24 H24 120.1 . . ?
C25 C24 H24 120.1 . . ?
C47 C46 C45 116.7(3) . . ?
C47 C46 H46A 108.1 . . ?
C45 C46 H46A 108.1 . . ?
C47 C46 H46B 108.1 . . ?
C45 C46 H46B 108.1 . . ?
H46A C46 H46B 107.3 . . ?
C46 C47 C48 116.0(3) . . ?
C46 C47 H47A 108.3 . . ?
C48 C47 H47A 108.3 . . ?
C46 C47 H47B 108.3 . . ?
C48 C47 H47B 108.3 . . ?
H47A C47 H47B 107.4 . . ?
C51 C50 C49 115.4(3) . . ?
C51 C50 H50A 108.4 . . ?
C49 C50 H50A 108.4 . . ?
C51 C50 H50B 108.4 . . ?
C49 C50 H50B 108.4 . . ?
H50A C50 H50B 107.5 . . ?
C13 C14 H14A 109.5 . . ?
C13 C14 H14B 109.5 . . ?
H14A C14 H14B 109.5 . . ?
C13 C14 H14C 109.5 . . ?
H14A C14 H14C 109.5 . . ?
H14B C14 H14C 109.5 . . ?
C50 C51 C44 117.5(3) . . ?
C50 C51 H51A 107.9 . . ?
C44 C51 H51A 107.9 . . ?
C50 C51 H51B 107.9 . . ?
C44 C51 H51B 107.9 . . ?
H51A C51 H51B 107.2 . . ?
C7 C8 H8A 109.5 . . ?
C7 C8 H8B 109.5 . . ?
H8A C8 H8B 109.5 . . ?
C7 C8 H8C 109.5 . . ?
H8A C8 H8C 109.5 . . ?
H8B C8 H8C 109.5 . . ?

loop_
_geom_bond_atom_site_label_1
_geom_bond_atom_site_label_2
_geom_bond_distance
_geom_bond_site_symmetry_2
_geom_bond_publ_flag
Sn1 N1 2.105(2) . ?
Sn1 C32 2.193(3) . ?
Sn1 Ni1 2.3833(5) . ?
Ni1 C44 2.059(3) . ?
Ni1 C49 2.107(3) . ?
Ni1 C45 2.109(3) . ?
Ni1 C48 2.119(3) . ?
Ni1 P1 2.1665(8) . ?
P1 C26 1.840(3) . ?
P1 C19 1.846(3) . ?
P1 C20 1.853(3) . ?
Si1 N1 1.736(2) . ?
Si1 C16 1.887(3) . ?
Si1 C13 1.901(3) . ?
Si1 C19 1.906(3) . ?
N1 C1 1.444(3) . ?
C19 H19A 0.9900 . ?
C19 H19B 0.9900 . ?
C1 C2 1.411(4) . ?
C1 C6 1.416(4) . ?
C32 C33 1.399(4) . ?
C32 C37 1.408(4) . ?
C26 C31 1.393(4) . ?
C26 C27 1.397(4) . ?
C6 C5 1.393(4) . ?
C6 C10 1.527(4) . ?
C20 C25 1.387(4) . ?
C20 C21 1.389(4) . ?
C38 C39 1.395(4) . ?
C38 C43 1.399(4) . ?
C38 C37 1.480(4) . ?
C2 C3 1.389(4) . ?
C2 C7 1.524(5) . ?
C45 C44 1.394(4) . ?
C45 C46 1.503(5) . ?
C45 H45 1.0000 . ?
C31 C30 1.389(4) . ?
C31 H31 0.9500 . ?
C39 C40 1.389(4) . ?
C39 H39 0.9500 . ?
C21 C22 1.392(4) . ?
C21 H21 0.9500 . ?
C44 C51 1.511(4) . ?
C44 H44 1.0000 . ?
C43 C42 1.381(4) . ?
C43 H43 0.9500 . ?
C16 C17 1.532(4) . ?
C16 C18 1.534(4) . ?
C16 H16 1.0000 . ?
C27 C28 1.384(4) . ?
C27 H27 0.9500 . ?
C49 C48 1.368(4) . ?
C49 C50 1.511(4) . ?
C49 H49 1.0000 . ?
C30 C29 1.389(4) . ?
C30 H30 0.9500 . ?
C13 C14 1.540(4) . ?
C13 C15 1.541(4) . ?
C13 H13 1.0000 . ?
C10 C11 1.527(4) . ?
C10 C12 1.528(4) . ?
C10 H10 1.0000 . ?
C29 C28 1.379(4) . ?
C29 H29 0.9500 . ?
C48 C47 1.513(4) . ?
C48 H48 1.0000 . ?
C37 C36 1.393(4) . ?
C17 H17A 0.9800 . ?
C17 H17B 0.9800 . ?
C17 H17C 0.9800 . ?
C42 C41 1.390(4) . ?
C42 H42 0.9500 . ?
C41 C40 1.367(5) . ?
C41 H41 0.9500 . ?
C28 H28 0.9500 . ?
C40 H40 0.9500 . ?
C25 C24 1.387(4) . ?
C25 H25 0.9500 . ?
C7 C8 1.528(5) . ?
C7 C9 1.533(5) . ?
C7 H7 1.0000 . ?
C15 H15A 0.9800 . ?
C15 H15B 0.9800 . ?
C15 H15C 0.9800 . ?
C36 C35 1.385(5) . ?
C36 H36 0.9500 . ?
C22 C23 1.375(5) . ?
C22 H22 0.9500 . ?
C12 H12A 0.9800 . ?
C12 H12B 0.9800 . ?
C12 H12C 0.9800 . ?
C33 C34 1.386(4) . ?
C33 H33 0.9500 . ?
C9 H9A 0.9800 . ?
C9 H9B 0.9800 . ?
C9 H9C 0.9800 . ?
C5 C4 1.375(5) . ?
C5 H5 0.9500 . ?
C3 C4 1.375(5) . ?
C3 H3 0.9500 . ?
C23 C24 1.379(5) . ?
C23 H23 0.9500 . ?
C11 H11A 0.9800 . ?
C11 H11B 0.9800 . ?
C11 H11C 0.9800 . ?
C34 C35 1.373(5) . ?
C34 H34 0.9500 . ?
C18 H18A 0.9800 . ?
C18 H18B 0.9800 . ?
C18 H18C 0.9800 . ?
C35 H35 0.9500 . ?
C4 H4 0.9500 . ?
C24 H24 0.9500 . ?
C46 C47 1.484(5) . ?
C46 H46A 0.9900 . ?
C46 H46B 0.9900 . ?
C47 H47A 0.9900 . ?
C47 H47B 0.9900 . ?
C50 C51 1.471(5) . ?
C50 H50A 0.9900 . ?
C50 H50B 0.9900 . ?
C14 H14A 0.9800 . ?
C14 H14B 0.9800 . ?
C14 H14C 0.9800 . ?
C51 H51A 0.9900 . ?
C51 H51B 0.9900 . ?
C8 H8A 0.9800 . ?
C8 H8B 0.9800 . ?
C8 H8C 0.9800 . ?
